data_4077253
loop_
_publ_author_name
'Burgos, Francisco'
'Ch\'avez, Ivonne'
'Manriquez, Juan M.'
'Valderrama, Mauricio'
'Lago, Elena'
'Molins, Elies'
'Delpech, Fabien'
'Castel, Annie'
'Rivi\`ere, Pierre'

_publ_section_title
;
 A New Heterobimetallic Ru,Rh Complex with a Dianionic Pentalene as
 Bridging Ligand. Synthesis, Crystal Structure, and Catalytic Activity of
 [Cp*Ru(\m-\h5,\h3-C8H6)Rh(\h4-COD)]
;
_journal_issue 7
_journal_name_full Organometallics
_journal_page_first 1287
_journal_paper_doi 10.1021/om000941k
_journal_volume 20
_journal_year 2001
_chemical_compound_source 'synthesis as described'
_chemical_formula_moiety 'C26 H33 Rh1 Ru1'
_chemical_formula_structural 'C26 H33 RH1 RU1'
_chemical_formula_sum 'C26 H33 Rh Ru'
_chemical_formula_weight 549.5
_chemical_name_systematic
;
 ?
;
_space_group_IT_number 14
_symmetry_cell_setting monoclinic
_symmetry_Int_Tables_number 14
_symmetry_space_group_name_Hall '-P 2ybc'
_symmetry_space_group_name_H-M 'P 1 21/c 1'
_atom_sites_solution_hydrogens geom
_atom_sites_solution_primary direct
_atom_sites_solution_secondary difmap
_audit_conform_dict_location ftp://ftp.iucr.org/cifdics/cif_core.dic
_audit_conform_dict_name cif_core.dic
_audit_conform_dict_version 2.1
_audit_creation_date 2000-09-26T18:38:56-00:00
_audit_creation_method 'WinGX routine CIF_UPDATE'
_cell_angle_alpha 90
_cell_angle_beta 117.63
_cell_angle_gamma 90
_cell_formula_units_Z 4
_cell_length_a 14.941
_cell_length_b 11.193
_cell_length_c 15.035
_cell_measurement_reflns_used 25
_cell_measurement_temperature 293(2)
_cell_measurement_theta_max 14.6
_cell_measurement_theta_min 4.5
_cell_measurement_wavelength 0.71073
_cell_volume 2227.636
_computing_cell_refinement 'CAD4 Express (Enraf Nonius, 1994)'
_computing_data_collection 'CAD4 Express (Enraf Nonius, 1994)'
_computing_data_reduction 'XCAD4 (Harms & Wocadlo, 1995)'
_computing_molecular_graphics 'Ortep-3 for Windows (Farrugia, 1997)'
_computing_publication_material 'WinGX publication routines (Farrugia, 1998)'
_computing_structure_refinement 'SHELXL-97 (Sheldrick, 1997)'
_computing_structure_solution SHELXL-97
_diffrn_ambient_temperature 293(2)
_diffrn_measured_fraction_theta_full 0.986
_diffrn_measured_fraction_theta_max 0.986
_diffrn_radiation_monochromator graphite
_diffrn_radiation_type MoK\a
_diffrn_radiation_wavelength 0.71073
_diffrn_reflns_av_R_equivalents 0.1659
_diffrn_reflns_av_unetI/netI 0.0834
_diffrn_reflns_limit_h_max 21
_diffrn_reflns_limit_h_min -18
_diffrn_reflns_limit_k_max 15
_diffrn_reflns_limit_k_min 0
_diffrn_reflns_limit_l_max 0
_diffrn_reflns_limit_l_min -21
_diffrn_reflns_number 6877
_diffrn_reflns_theta_full 30.41
_diffrn_reflns_theta_max 30.41
_diffrn_reflns_theta_min 2.38
_diffrn_standards_decay_% 19
_diffrn_standards_interval_count 77
_diffrn_standards_interval_time 56
_diffrn_standards_number 3
_exptl_absorpt_coefficient_mu 1.428
_exptl_absorpt_correction_T_max 0.6153
_exptl_absorpt_correction_T_min 0.5676
_exptl_absorpt_correction_type psi-scan
_exptl_absorpt_process_details
;
North A.C.T., Phillips D.C. & Mathews F.S. (1968) Acta. Cryst. A24, 351
        Number of psi-scan sets used was   6
        Theta correction was applied.
        Averaged transmission function was used.
        No Fourier smoothing was applied.
;
_exptl_crystal_colour yellow-brown
_exptl_crystal_density_diffrn 1.639
_exptl_crystal_density_method 'not measured'
_exptl_crystal_description prism
_exptl_crystal_F_000 1112
_exptl_crystal_size_max 0.65
_exptl_crystal_size_mid 0.40
_exptl_crystal_size_min 0.04
_refine_diff_density_max 1.893
_refine_diff_density_min -0.684
_refine_diff_density_rms 0.269
_refine_ls_extinction_method none
_refine_ls_goodness_of_fit_ref 0.945
_refine_ls_hydrogen_treatment calc
_refine_ls_matrix_type full
_refine_ls_number_parameters 258
_refine_ls_number_reflns 6649
_refine_ls_number_restraints 0
_refine_ls_restrained_S_all 0.945
_refine_ls_R_factor_all 0.1013
_refine_ls_R_factor_gt 0.0476
_refine_ls_shift/su_max 0.009
_refine_ls_shift/su_mean 0
_refine_ls_structure_factor_coef Fsqd
_refine_ls_weighting_details 'calc w=1/[\s^2^(Fo^2^)+(0.0713P)^2^+0.0000P] where P=(Fo^2^+2Fc^2^)/3'
_refine_ls_weighting_scheme calc
_refine_ls_wR_factor_gt 0.1134
_refine_ls_wR_factor_ref 0.1234
_reflns_number_gt 3773
_reflns_number_total 6649
_reflns_threshold_expression >2sigma(I)
_cod_data_source_file om000941k.cif
_cod_data_source_block ch2
_cod_original_cell_volume 2227.5
_cod_original_sg_symbol_H-M 'P 21/c'
_cod_database_code 4077253
_exptl_absorpt_factor_mur 0.481
_exptl_absorpt_correction_t_ave 0.5839

loop_
_symmetry_equiv_pos_as_xyz
'x, y, z'
'-x, y+1/2, -z+1/2'
'-x, -y, -z'
'x, -y-1/2, z-1/2'

loop_
_atom_site_label
_atom_site_type_symbol
_atom_site_fract_x
_atom_site_fract_y
_atom_site_fract_z
_atom_site_U_iso_or_equiv
_atom_site_adp_type
_atom_site_occupancy
_atom_site_symmetry_multiplicity
_atom_site_calc_flag
_atom_site_refinement_flags
Ru Ru 0.20048(2) 0.83916(3) 0.12701(2) 0.03233(10) Uani 1 1 d .
Rh Rh 0.29701(2) 1.09979(3) 0.37502(2) 0.03394(10) Uani 1 1 d .
C15 C 0.2372(3) 0.9212(3) 0.2757(3) 0.0327(8) Uani 1 1 d .
C11 C 0.2540(3) 1.0089(4) 0.2138(3) 0.0321(8) Uani 1 1 d .
C17 C 0.4056(3) 0.9772(4) 0.3582(3) 0.0443(10) Uani 1 1 d .
H17 H 0.4746 0.9745 0.4015 0.066 Uiso 1 1 calc R
C20 C 0.2387(4) 1.2782(4) 0.3385(4) 0.0466(11) Uani 1 1 d .
H20 H 0.2199 1.26 0.2718 0.056 Uiso 1 1 calc R
C16 C 0.3310(3) 0.9097(4) 0.3687(3) 0.0413(10) Uani 1 1 d .
H16 H 0.3403 0.8658 0.4248 0.062 Uiso 1 1 calc R
C12 C 0.1616(3) 1.0278(4) 0.1258(3) 0.0387(9) Uani 1 1 d .
H12 H 0.1516 1.0775 0.0724 0.046 Uiso 1 1 calc R
C13 C 0.0863(3) 0.9563(4) 0.1342(3) 0.0405(9) Uani 1 1 d .
H13 H 0.0179 0.9555 0.0885 0.049 Uiso 1 1 calc R
C18 C 0.3585(3) 1.0499(4) 0.2713(3) 0.0395(9) Uani 1 1 d .
H18 H 0.3885 1.1122 0.254 0.047 Uiso 1 1 calc R
C4 C 0.1854(3) 0.6500(4) 0.0911(3) 0.0381(9) Uani 1 1 d .
C14 C 0.1325(3) 0.8869(4) 0.2231(3) 0.0375(9) Uani 1 1 d .
H14 H 0.1009 0.8296 0.2437 0.045 Uiso 1 1 calc R
C3 C 0.1412(3) 0.7180(4) 0.0009(3) 0.0383(9) Uani 1 1 d .
C19 C 0.3414(4) 1.2821(5) 0.4060(4) 0.0561(13) Uani 1 1 d .
H19 H 0.387 1.2697 0.3809 0.067 Uiso 1 1 calc R
C5 C 0.2903(3) 0.6807(4) 0.1444(3) 0.0390(9) Uani 1 1 d .
C1 C 0.3112(3) 0.7669(4) 0.0863(3) 0.0440(10) Uani 1 1 d .
C2 C 0.2179(3) 0.7889(4) -0.0034(3) 0.0388(9) Uani 1 1 d .
C9 C 0.1341(4) 0.5555(5) 0.1216(4) 0.0548(12) Uani 1 1 d .
H9A H 0.0645 0.5766 0.098 0.082 Uiso 1 1 calc R
H9B H 0.1668 0.5489 0.1934 0.082 Uiso 1 1 calc R
H9C H 0.1382 0.4803 0.0929 0.082 Uiso 1 1 calc R
C10 C 0.3676(4) 0.6272(6) 0.2409(4) 0.0668(15) Uani 1 1 d .
H10A H 0.3342 0.5816 0.2709 0.1 Uiso 1 1 calc R
H10B H 0.4065 0.6898 0.2859 0.1 Uiso 1 1 calc R
H10C H 0.4115 0.5758 0.2277 0.1 Uiso 1 1 calc R
C8 C 0.0337(3) 0.7098(5) -0.0797(3) 0.0545(13) Uani 1 1 d .
H8A H 0.0126 0.7858 -0.1125 0.082 Uiso 1 1 calc R
H8B H -0.0089 0.688 -0.0503 0.082 Uiso 1 1 calc R
H8C H 0.0284 0.6504 -0.128 0.082 Uiso 1 1 calc R
C7 C 0.2061(4) 0.8673(5) -0.0887(4) 0.0588(13) Uani 1 1 d .
H7A H 0.2131 0.8202 -0.1384 0.088 Uiso 1 1 calc R
H7B H 0.257 0.9283 -0.0643 0.088 Uiso 1 1 calc R
H7C H 0.1404 0.9038 -0.118 0.088 Uiso 1 1 calc R
C26 C 0.3834(5) 1.3048(6) 0.5166(5) 0.092(2) Uani 1 1 d .
H26A H 0.4561 1.2939 0.5478 0.111 Uiso 1 1 calc R
H26B H 0.3708 1.3876 0.526 0.111 Uiso 1 1 calc R
C21 C 0.1563(4) 1.3022(5) 0.3678(4) 0.0612(14) Uani 1 1 d .
H21A H 0.181 1.3594 0.4225 0.073 Uiso 1 1 calc R
H21B H 0.0991 1.338 0.3112 0.073 Uiso 1 1 calc R
C22 C 0.1212(4) 1.1921(6) 0.3996(5) 0.0738(18) Uani 1 1 d .
H22A H 0.0994 1.2146 0.4489 0.089 Uiso 1 1 calc R
H22B H 0.0631 1.1596 0.3418 0.089 Uiso 1 1 calc R
C23 C 0.1994(4) 1.0977(5) 0.4432(4) 0.0527(13) Uani 1 1 d .
H23 H 0.1796 1.0212 0.4173 0.063 Uiso 1 1 calc R
C6 C 0.4129(4) 0.8197(6) 0.1130(4) 0.0675(16) Uani 1 1 d .
H6A H 0.4461 0.8405 0.1829 0.101 Uiso 1 1 calc R
H6B H 0.4046 0.89 0.0734 0.101 Uiso 1 1 calc R
H6C H 0.4531 0.7623 0.0998 0.101 Uiso 1 1 calc R
C24 C 0.2994(5) 1.1097(5) 0.5185(3) 0.0597(14) Uani 1 1 d .
H24 H 0.3411 1.0428 0.5374 0.072 Uiso 1 1 calc R
C25 C 0.3422(5) 1.2279(6) 0.5704(4) 0.082(2) Uani 1 1 d .
H25A H 0.2895 1.2716 0.5769 0.099 Uiso 1 1 calc R
H25B H 0.3957 1.212 0.6376 0.099 Uiso 1 1 calc R

loop_
_atom_site_aniso_label
_atom_site_aniso_U_11
_atom_site_aniso_U_22
_atom_site_aniso_U_33
_atom_site_aniso_U_23
_atom_site_aniso_U_13
_atom_site_aniso_U_12
Ru 0.03240(17) 0.03747(19) 0.02732(15) -0.00697(13) 0.01403(13) -0.00391(14)
Rh 0.03664(18) 0.03605(18) 0.02847(16) -0.00525(13) 0.01454(13) -0.00220(14)
C15 0.042(2) 0.0313(19) 0.0277(18) -0.0047(15) 0.0187(17) -0.0014(17)
C11 0.038(2) 0.036(2) 0.0252(17) -0.0007(15) 0.0166(16) 0.0023(17)
C17 0.034(2) 0.056(3) 0.035(2) -0.011(2) 0.0088(18) 0.005(2)
C20 0.053(3) 0.041(2) 0.050(3) -0.006(2) 0.027(2) -0.005(2)
C16 0.050(2) 0.040(2) 0.0275(19) -0.0008(17) 0.0127(18) 0.006(2)
C12 0.043(2) 0.043(2) 0.032(2) -0.0008(18) 0.0187(17) -0.001(2)
C13 0.034(2) 0.049(3) 0.035(2) -0.0056(19) 0.0128(17) 0.0019(19)
C18 0.037(2) 0.045(2) 0.041(2) -0.0089(19) 0.0221(18) -0.0053(19)
C4 0.043(2) 0.039(2) 0.0332(19) -0.0098(18) 0.0176(18) -0.0026(18)
C14 0.044(2) 0.038(2) 0.039(2) -0.0096(18) 0.0267(19) -0.0099(18)
C3 0.042(2) 0.040(2) 0.035(2) -0.0127(18) 0.0189(18) -0.0085(18)
C19 0.044(3) 0.049(3) 0.076(4) -0.020(3) 0.028(3) -0.004(2)
C5 0.039(2) 0.040(2) 0.037(2) -0.0080(18) 0.0169(18) 0.0028(18)
C1 0.038(2) 0.046(3) 0.052(3) -0.014(2) 0.024(2) -0.004(2)
C2 0.047(2) 0.040(2) 0.033(2) -0.0082(18) 0.0214(18) -0.0044(19)
C9 0.076(3) 0.047(3) 0.050(3) -0.010(2) 0.038(3) -0.013(3)
C10 0.058(3) 0.081(4) 0.047(3) -0.001(3) 0.012(2) 0.024(3)
C8 0.046(3) 0.068(3) 0.042(2) -0.016(2) 0.014(2) -0.004(2)
C7 0.087(4) 0.047(3) 0.055(3) -0.003(2) 0.044(3) -0.005(3)
C26 0.068(4) 0.067(4) 0.088(5) -0.042(4) -0.010(3) 0.000(3)
C21 0.045(3) 0.066(3) 0.069(3) -0.001(3) 0.024(3) 0.008(3)
C22 0.063(4) 0.084(4) 0.093(5) -0.007(4) 0.053(4) 0.000(3)
C23 0.071(3) 0.056(3) 0.049(3) -0.005(2) 0.043(3) -0.005(3)
C6 0.042(3) 0.077(4) 0.085(4) -0.017(3) 0.031(3) -0.011(3)
C24 0.087(4) 0.064(3) 0.034(2) -0.008(2) 0.033(3) 0.013(3)
C25 0.092(5) 0.096(5) 0.041(3) -0.037(3) 0.015(3) 0.006(4)

loop_
_atom_type_symbol
_atom_type_description
_atom_type_scat_dispersion_real
_atom_type_scat_dispersion_imag
_atom_type_scat_source
C C 0.0033 0.0016 'International Tables Vol C Tables 4.2.6.8 and 6.1.1.4'
H H 0 0 'International Tables Vol C Tables 4.2.6.8 and 6.1.1.4'
Rh Rh -1.1178 0.9187 'International Tables Vol C Tables 4.2.6.8 and 6.1.1.4'
Ru Ru -1.2594 0.8363 'International Tables Vol C Tables 4.2.6.8 and 6.1.1.4'

loop_
_geom_angle_atom_site_label_1
_geom_angle_atom_site_label_2
_geom_angle_atom_site_label_3
_geom_angle
C3 Ru C5 64.55(16)
C3 Ru C1 64.77(16)
C5 Ru C1 38.52(17)
C3 Ru C2 38.31(15)
C5 Ru C2 64.48(16)
C1 Ru C2 38.83(16)
C3 Ru C4 38.37(16)
C5 Ru C4 38.58(15)
C1 Ru C4 64.61(16)
C2 Ru C4 64.19(16)
C3 Ru C14 127.45(15)
C5 Ru C14 124.96(16)
C1 Ru C14 158.09(17)
C2 Ru C14 161.78(16)
C4 Ru C14 112.13(16)
C3 Ru C12 126.84(16)
C5 Ru C12 159.85(16)
C1 Ru C12 126.29(17)
C2 Ru C12 112.66(16)
C4 Ru C12 160.50(16)
C14 Ru C12 64.29(15)
C3 Ru C13 114.03(16)
C5 Ru C13 159.43(17)
C1 Ru C13 161.63(18)
C2 Ru C13 128.44(16)
C4 Ru C13 127.00(16)
C14 Ru C13 37.83(15)
C12 Ru C13 38.17(15)
C3 Ru C11 159.65(15)
C5 Ru C11 126.35(15)
C1 Ru C11 111.64(15)
C2 Ru C11 126.03(15)
C4 Ru C11 160.60(15)
C14 Ru C11 63.61(14)
C12 Ru C11 37.37(14)
C13 Ru C11 62.51(15)
C3 Ru C15 161.11(15)
C5 Ru C15 111.39(15)
C1 Ru C15 124.72(15)
C2 Ru C15 158.98(15)
C4 Ru C15 126.72(15)
C14 Ru C15 37.97(14)
C12 Ru C15 63.47(14)
C13 Ru C15 62.69(14)
C11 Ru C15 37.95(13)
C19 Rh C23 96.8(2)
C19 Rh C24 82.6(2)
C23 Rh C24 38.2(2)
C19 Rh C20 38.03(18)
C23 Rh C20 81.17(19)
C24 Rh C20 91.4(2)
C19 Rh C16 151.83(18)
C23 Rh C16 103.47(19)
C24 Rh C16 101.37(19)
C20 Rh C16 164.50(16)
C19 Rh C18 101.95(19)
C23 Rh C18 158.79(18)
C24 Rh C18 154.4(2)
C20 Rh C18 107.83(17)
C16 Rh C18 63.02(17)
C19 Rh C17 116.48(18)
C23 Rh C17 138.00(19)
C24 Rh C17 118.24(19)
C20 Rh C17 140.80(18)
C16 Rh C17 37.26(16)
C18 Rh C17 37.20(15)
C19 Rh C15 157.02(18)
C23 Rh C15 98.55(17)
C24 Rh C15 119.70(18)
C20 Rh C15 128.67(16)
C16 Rh C15 36.51(14)
C18 Rh C15 60.66(14)
C17 Rh C15 59.88(15)
C19 Rh C11 122.15(18)
C23 Rh C11 123.48(17)
C24 Rh C11 154.25(18)
C20 Rh C11 104.29(16)
C16 Rh C11 60.69(14)
C18 Rh C11 36.42(13)
C17 Rh C11 59.82(13)
C15 Rh C11 35.01(13)
C14 C15 C11 107.2(3)
C14 C15 C16 145.2(4)
C11 C15 C16 107.4(4)
C14 C15 Ru 69.0(2)
C11 C15 Ru 70.9(2)
C16 C15 Ru 127.1(3)
C14 C15 Rh 124.0(3)
C11 C15 Rh 73.2(2)
C16 C15 Rh 64.0(2)
Ru C15 Rh 144.06(18)
C12 C11 C15 108.4(4)
C12 C11 C18 144.7(4)
C15 C11 C18 106.7(3)
C12 C11 Ru 69.6(2)
C15 C11 Ru 71.2(2)
C18 C11 Ru 127.3(3)
C12 C11 Rh 124.2(3)
C15 C11 Rh 71.8(2)
C18 C11 Rh 64.1(2)
Ru C11 Rh 142.96(18)
C16 C17 C18 109.2(4)
C16 C17 Rh 70.3(2)
C18 C17 Rh 71.0(2)
C19 C20 C21 123.6(5)
C19 C20 Rh 70.3(3)
C21 C20 Rh 112.3(3)
C17 C16 C15 107.7(4)
C17 C16 Rh 72.4(3)
C15 C16 Rh 79.5(2)
C11 C12 C13 107.4(4)
C11 C12 Ru 73.0(2)
C13 C12 Ru 71.1(3)
C14 C13 C12 109.3(4)
C14 C13 Ru 70.7(2)
C12 C13 Ru 70.7(2)
C17 C18 C11 107.6(4)
C17 C18 Rh 71.8(2)
C11 C18 Rh 79.5(2)
C3 C4 C5 107.9(4)
C3 C4 C9 126.4(4)
C5 C4 C9 125.5(4)
C3 C4 Ru 70.4(2)
C5 C4 Ru 70.5(2)
C9 C4 Ru 128.5(3)
C13 C14 C15 107.5(4)
C13 C14 Ru 71.5(2)
C15 C14 Ru 73.0(2)
C2 C3 C4 108.4(4)
C2 C3 C8 125.6(4)
C4 C3 C8 125.9(4)
C2 C3 Ru 71.2(2)
C4 C3 Ru 71.2(2)
C8 C3 Ru 126.6(3)
C20 C19 C26 124.4(5)
C20 C19 Rh 71.6(3)
C26 C19 Rh 109.4(4)
C1 C5 C4 108.2(4)
C1 C5 C10 125.0(4)
C4 C5 C10 126.7(4)
C1 C5 Ru 70.9(3)
C4 C5 Ru 70.9(2)
C10 C5 Ru 126.9(3)
C5 C1 C2 107.3(4)
C5 C1 C6 125.7(5)
C2 C1 C6 127.0(5)
C5 C1 Ru 70.6(2)
C2 C1 Ru 70.6(2)
C6 C1 Ru 126.0(3)
C3 C2 C1 108.2(4)
C3 C2 C7 126.2(4)
C1 C2 C7 125.6(4)
C3 C2 Ru 70.5(2)
C1 C2 Ru 70.6(2)
C7 C2 Ru 127.4(3)
C25 C26 C19 115.9(5)
C22 C21 C20 113.6(4)
C23 C22 C21 113.9(4)
C24 C23 C22 127.9(5)
C24 C23 Rh 71.2(3)
C22 C23 Rh 110.7(3)
C23 C24 C25 122.4(5)
C23 C24 Rh 70.6(2)
C25 C24 Rh 111.6(4)
C26 C25 C24 113.8(4)

loop_
_geom_bond_atom_site_label_1
_geom_bond_atom_site_label_2
_geom_bond_distance
Ru C3 2.159(4)
Ru C5 2.166(4)
Ru C1 2.169(4)
Ru C2 2.169(4)
Ru C4 2.171(4)
Ru C14 2.183(4)
Ru C12 2.188(5)
Ru C13 2.193(4)
Ru C11 2.233(4)
Ru C15 2.237(4)
Rh C19 2.129(5)
Rh C23 2.137(4)
Rh C24 2.144(4)
Rh C20 2.146(5)
Rh C16 2.200(4)
Rh C18 2.217(4)
Rh C17 2.227(4)
Rh C15 2.406(4)
Rh C11 2.425(4)
C15 C14 1.439(5)
C15 C11 1.453(5)
C15 C16 1.456(5)
C11 C12 1.417(5)
C11 C18 1.464(5)
C17 C16 1.414(6)
C17 C18 1.418(6)
C20 C19 1.393(7)
C20 C21 1.511(6)
C12 C13 1.432(6)
C13 C14 1.419(6)
C4 C3 1.423(6)
C4 C5 1.433(5)
C4 C9 1.497(6)
C3 C2 1.420(6)
C3 C8 1.501(6)
C19 C26 1.501(8)
C5 C1 1.430(6)
C5 C10 1.498(6)
C1 C2 1.442(6)
C1 C6 1.501(6)
C2 C7 1.494(6)
C26 C25 1.495(9)
C21 C22 1.502(8)
C22 C23 1.484(8)
C23 C24 1.401(7)
C24 C25 1.519(8)
